data_4504324
loop_
_publ_author_name
'He, Jun'
'Zhang, Jing-Xiang'
'Tan, Gui-Ping'
'Yin, Ye-Gao'
'Zhang, Dan'
'Hu, Mei-Hong'

_publ_section_title
;
 Second Ligand-Directed Assembly of Photoluminescent Zn(II) Coordination
 Frameworks
;
_journal_issue 8
_journal_name_full 'Crystal Growth &amp; Design'
_journal_page_first 1508
_journal_paper_doi 10.1021/cg070320v
_journal_volume 7
_journal_year 2007
_chemical_formula_sum 'C10 H15 N4 O0.5'
_chemical_formula_weight 199.26
_chemical_name_systematic
; 
 ? 
;
_space_group_IT_number 142
_symmetry_cell_setting tetragonal
_symmetry_space_group_name_Hall '-I 4bd 2c'
_symmetry_space_group_name_H-M 'I 41/a c d :2'
_atom_sites_solution_hydrogens geom
_atom_sites_solution_primary direct
_atom_sites_solution_secondary difmap
_audit_creation_method SHELXL-97
_cell_angle_alpha 90.00
_cell_angle_beta 90.00
_cell_angle_gamma 90.00
_cell_formula_units_Z 32
_cell_length_a 24.8649(6)
_cell_length_b 24.8649(6)
_cell_length_c 14.9468(7)
_cell_measurement_temperature 293(2)
_cell_volume 9241.1(5)
_computing_cell_refinement 'SAINT-PLUS, Ver. 6.0, 1997'
_computing_data_collection 'SMART, 1998.'
_computing_data_reduction 'SAINT-PLUS, Ver. 6.0, 1997'
_computing_molecular_graphics 'XP, Ver. 6.10, Bruker AXS Inc., 2000.'
_computing_publication_material 'SHELXTL-Bruker AXS Inc., 1998.'
_computing_structure_refinement 'SHELXL-97 (Sheldrick, 1997)'
_computing_structure_solution 'SHELXS-97 (Sheldrick, 1990)'
_diffrn_ambient_temperature 293(2)
_diffrn_measured_fraction_theta_full 0.999
_diffrn_measured_fraction_theta_max 0.999
_diffrn_measurement_device_type 'Bruker Apex CCD'
_diffrn_measurement_method '/w scan'
_diffrn_radiation_monochromator graphite
_diffrn_radiation_source 'fine-focus sealed tube'
_diffrn_radiation_type MoK\a
_diffrn_radiation_wavelength 0.71073
_diffrn_reflns_av_R_equivalents 0.0332
_diffrn_reflns_av_sigmaI/netI 0.0188
_diffrn_reflns_limit_h_max 32
_diffrn_reflns_limit_h_min -32
_diffrn_reflns_limit_k_max 32
_diffrn_reflns_limit_k_min -24
_diffrn_reflns_limit_l_max 16
_diffrn_reflns_limit_l_min -19
_diffrn_reflns_number 27705
_diffrn_reflns_theta_full 27.87
_diffrn_reflns_theta_max 27.87
_diffrn_reflns_theta_min 1.64
_exptl_absorpt_coefficient_mu 0.076
_exptl_absorpt_correction_T_max 0.9835
_exptl_absorpt_correction_T_min 0.9791
_exptl_absorpt_correction_type multi-scan
_exptl_absorpt_process_details 'SADABS (Bruker, 2002)'
_exptl_crystal_colour colorless
_exptl_crystal_density_diffrn 1.146
_exptl_crystal_density_method 'not measured'
_exptl_crystal_description block
_exptl_crystal_F_000 3424
_exptl_crystal_size_max 0.28
_exptl_crystal_size_mid 0.25
_exptl_crystal_size_min 0.22
_refine_diff_density_max 0.619
_refine_diff_density_min -0.372
_refine_diff_density_rms 0.068
_refine_ls_extinction_method none
_refine_ls_goodness_of_fit_ref 1.055
_refine_ls_hydrogen_treatment mixed
_refine_ls_matrix_type full
_refine_ls_number_parameters 138
_refine_ls_number_reflns 2764
_refine_ls_number_restraints 0
_refine_ls_restrained_S_all 1.055
_refine_ls_R_factor_all 0.0871
_refine_ls_R_factor_gt 0.0709
_refine_ls_shift/su_max 0.000
_refine_ls_shift/su_mean 0.000
_refine_ls_structure_factor_coef Fsqd
_refine_ls_weighting_details 'calc w=1/[\s^2^(Fo^2^)+(0.1234P)^2^+5.5139P] where P=(Fo^2^+2Fc^2^)/3'
_refine_ls_weighting_scheme calc
_refine_ls_wR_factor_gt 0.1896
_refine_ls_wR_factor_ref 0.2083
_reflns_number_gt 2212
_reflns_number_total 2764
_reflns_threshold_expression >2sigma(I)
_cod_data_source_file cg070320vrom20070403_083519.cif
_cod_data_source_block Ligand_(H2Bpz)
_cod_depositor_comments
;
The following automatic conversions were performed:

'_exptl_absorpt_correction_type' value 'Multi-scan' changed to
'multi-scan' according to
/home/saulius/struct/CIF-dictionaries/cif_core.dic dictionary named
'cif_core.dic' version 2.4.1 from 2010-06-29.

Automatic conversion script
Id: cif_fix_values 1715 2011-07-08 13:25:40Z adriana 
;
_cod_original_sg_symbol_H-M I4(1)/acd
_cod_original_formula_sum 'C10 H15 N4 O0.50'
_cod_database_code 4504324

loop_
_symmetry_equiv_pos_as_xyz
'x, y, z'
'-x+1/2, -y, z+1/2'
'-y+1/4, x+3/4, z+1/4'
'y+1/4, -x+1/4, z+3/4'
'-x+1/2, y, -z'
'x, -y, -z+1/2'
'y+1/4, x+3/4, -z+3/4'
'-y+1/4, -x+1/4, -z+1/4'
'x+1/2, y+1/2, z+1/2'
'-x+1, -y+1/2, z+1'
'-y+3/4, x+5/4, z+3/4'
'y+3/4, -x+3/4, z+5/4'
'-x+1, y+1/2, -z+1/2'
'x+1/2, -y+1/2, -z+1'
'y+3/4, x+5/4, -z+5/4'
'-y+3/4, -x+3/4, -z+3/4'
'-x, -y, -z'
'x-1/2, y, -z-1/2'
'y-1/4, -x-3/4, -z-1/4'
'-y-1/4, x-1/4, -z-3/4'
'x-1/2, -y, z'
'-x, y, z-1/2'
'-y-1/4, -x-3/4, z-3/4'
'y-1/4, x-1/4, z-1/4'
'-x+1/2, -y+1/2, -z+1/2'
'x, y+1/2, -z'
'y+1/4, -x-1/4, -z+1/4'
'-y+1/4, x+1/4, -z-1/4'
'x, -y+1/2, z+1/2'
'-x+1/2, y+1/2, z'
'-y+1/4, -x-1/4, z-1/4'
'y+1/4, x+1/4, z+1/4'

loop_
_atom_site_label
_atom_site_type_symbol
_atom_site_fract_x
_atom_site_fract_y
_atom_site_fract_z
_atom_site_U_iso_or_equiv
_atom_site_adp_type
_atom_site_occupancy
_atom_site_symmetry_multiplicity
_atom_site_calc_flag
_atom_site_refinement_flags
C8 C 0.91177(7) 0.92594(7) 0.01492(12) 0.0359(4) Uani 1 1 d .
N3 N 0.85441(6) 0.97207(7) 0.09552(11) 0.0450(4) Uani 1 1 d .
H3A H 0.8367 0.9839 0.1409 0.054 Uiso 1 1 calc R
N4 N 0.84699(7) 0.98954(7) 0.01095(11) 0.0462(4) Uani 1 1 d .
C9 C 0.88187(8) 0.96181(7) -0.03870(13) 0.0412(4) Uani 1 1 d .
C3 C 0.95194(7) 0.88580(7) -0.01287(12) 0.0371(4) Uani 1 1 d .
C7 C 0.89236(8) 0.93427(8) 0.10062(13) 0.0415(5) Uani 1 1 d .
C2 C 0.94810(8) 0.83021(7) 0.00022(14) 0.0434(5) Uani 1 1 d .
N1 N 0.99206(8) 0.80722(7) -0.03313(13) 0.0537(5) Uani 1 1 d .
H1D H 0.9986 0.7733 -0.0326 0.064 Uiso 1 1 calc R
N2 N 1.02487(8) 0.84501(7) -0.06781(13) 0.0545(5) Uani 1 1 d .
C4 C 1.00125(8) 0.89295(7) -0.05579(14) 0.0443(5) Uani 1 1 d .
C1 C 0.90411(11) 0.79763(9) 0.0410(2) 0.0660(7) Uani 1 1 d .
H1A H 0.8974 0.7665 0.0045 0.099 Uiso 1 1 calc R
H1B H 0.8720 0.8190 0.0447 0.099 Uiso 1 1 calc R
H1C H 0.9146 0.7864 0.0999 0.099 Uiso 1 1 calc R
C10 C 0.88453(11) 0.97047(11) -0.13751(16) 0.0651(7) Uani 1 1 d .
H10A H 0.8543 0.9917 -0.1563 0.098 Uiso 1 1 calc R
H10B H 0.8837 0.9363 -0.1675 0.098 Uiso 1 1 calc R
H10C H 0.9173 0.9889 -0.1522 0.098 Uiso 1 1 calc R
C6 C 0.90712(13) 0.90978(13) 0.18801(16) 0.0764(8) Uani 1 1 d .
H6A H 0.9448 0.9151 0.1989 0.115 Uiso 1 1 calc R
H6B H 0.8994 0.8720 0.1867 0.115 Uiso 1 1 calc R
H6C H 0.8867 0.9265 0.2349 0.115 Uiso 1 1 calc R
C5 C 1.02775(11) 0.94375(10) -0.0861(2) 0.0734(8) Uani 1 1 d .
H5A H 1.0659 0.9382 -0.0900 0.110 Uiso 1 1 calc R
H5B H 1.0204 0.9719 -0.0439 0.110 Uiso 1 1 calc R
H5C H 1.0140 0.9537 -0.1438 0.110 Uiso 1 1 calc R
O1W O 0.79516(7) 1.0000 0.2500 0.0380(4) Uani 1 2 d S
H1WA H 0.8001 0.9913 0.3044 0.33(10) Uiso 0.50 1 d PR
H1WB H 0.7642 0.9895 0.2334 0.31(7) Uiso 0.50 1 d PR

loop_
_atom_site_aniso_label
_atom_site_aniso_U_11
_atom_site_aniso_U_22
_atom_site_aniso_U_33
_atom_site_aniso_U_23
_atom_site_aniso_U_13
_atom_site_aniso_U_12
C8 0.0357(9) 0.0322(8) 0.0397(9) -0.0016(7) 0.0031(7) 0.0017(7)
N3 0.0431(9) 0.0500(9) 0.0418(9) -0.0013(7) 0.0091(6) 0.0136(7)
N4 0.0459(9) 0.0461(9) 0.0467(9) 0.0030(7) 0.0036(7) 0.0137(7)
C9 0.0445(10) 0.0368(9) 0.0423(10) 0.0010(7) 0.0058(7) 0.0072(7)
C3 0.0386(9) 0.0314(8) 0.0412(9) -0.0036(7) 0.0016(7) 0.0029(7)
C7 0.0400(9) 0.0449(10) 0.0397(10) 0.0008(7) 0.0026(7) 0.0080(7)
C2 0.0449(10) 0.0351(9) 0.0501(11) -0.0007(7) -0.0018(8) 0.0055(8)
N1 0.0563(11) 0.0378(9) 0.0669(11) -0.0093(8) -0.0045(9) 0.0169(8)
N2 0.0526(10) 0.0462(10) 0.0645(12) -0.0158(8) 0.0027(8) 0.0109(8)
C4 0.0433(10) 0.0373(9) 0.0524(11) -0.0130(8) 0.0088(8) 0.0015(8)
C1 0.0693(15) 0.0437(12) 0.0850(18) 0.0128(11) 0.0054(13) -0.0069(11)
C10 0.0799(17) 0.0706(15) 0.0447(12) 0.0095(11) 0.0071(11) 0.0178(13)
C6 0.0939(19) 0.094(2) 0.0410(12) 0.0064(12) -0.0029(12) 0.0410(16)
C5 0.0690(15) 0.0514(13) 0.100(2) -0.0147(13) 0.0408(15) -0.0147(12)
O1W 0.0354(9) 0.0398(9) 0.0389(9) -0.0025(7) 0.000 0.000

loop_
_atom_type_symbol
_atom_type_description
_atom_type_scat_dispersion_real
_atom_type_scat_dispersion_imag
_atom_type_scat_source
C C 0.0033 0.0016 'International Tables Vol C Tables 4.2.6.8 and 6.1.1.4'
H H 0.0000 0.0000 'International Tables Vol C Tables 4.2.6.8 and 6.1.1.4'
N N 0.0061 0.0033 'International Tables Vol C Tables 4.2.6.8 and 6.1.1.4'
O O 0.0106 0.0060 'International Tables Vol C Tables 4.2.6.8 and 6.1.1.4'

loop_
_geom_angle_atom_site_label_1
_geom_angle_atom_site_label_2
_geom_angle_atom_site_label_3
_geom_angle
C7 C8 C9 104.32(16)
C7 C8 C3 126.81(17)
C9 C8 C3 128.75(16)
C7 N3 N4 112.15(15)
C9 N4 N3 105.42(15)
N4 C9 C8 110.70(17)
N4 C9 C10 120.30(18)
C8 C9 C10 129.00(18)
C4 C3 C2 104.49(16)
C4 C3 C8 129.78(16)
C2 C3 C8 125.73(17)
N3 C7 C8 107.41(16)
N3 C7 C6 120.88(18)
C8 C7 C6 131.71(19)
N1 C2 C3 108.42(18)
N1 C2 C1 121.49(18)
C3 C2 C1 130.07(18)
C2 N1 N2 109.98(16)
C4 N2 N1 107.64(17)
N2 C4 C3 109.47(17)
N2 C4 C5 121.16(19)
C3 C4 C5 129.37(18)

loop_
_geom_bond_atom_site_label_1
_geom_bond_atom_site_label_2
_geom_bond_distance
C8 C7 1.384(3)
C8 C9 1.411(3)
C8 C3 1.472(2)
N3 C7 1.334(2)
N3 N4 1.349(2)
N4 C9 1.334(2)
C9 C10 1.494(3)
C3 C4 1.395(3)
C3 C2 1.399(3)
C7 C6 1.487(3)
C2 N1 1.330(3)
C2 C1 1.491(3)
N1 N2 1.348(3)
N2 C4 1.341(2)
C4 C5 1.495(3)
